data_7159838
loop_
_publ_author_name
'Liu, Jiami'
'Lu, Yi'
'Zhu, Lingxuan'
'Lei, Xinsheng'

_publ_section_title
;
 Construction of indolizine scaffolds from &#x3b1;,&#x3c9;-alkynoic acids
 and &#x3b1;,&#x3c9;-vinylamines <i>via</i> sequential-relay catalysis in
 "one pot".
;
_journal_issue 12
_journal_name_full 'Organic &amp; biomolecular chemistry'
_journal_page_first 2474
_journal_page_last 2479
_journal_paper_doi 10.1039/d4ob00067f
_journal_volume 22
_journal_year 2024
_chemical_formula_sum 'C17 H10 F3 N O'
_chemical_formula_weight 301.26
_space_group_crystal_system triclinic
_space_group_IT_number 2
_space_group_name_Hall '-P 1'
_space_group_name_H-M_alt 'P -1'
_atom_sites_solution_hydrogens geom
_audit_block_doi 10.5517/ccdc.csd.cc27lj9p
_audit_creation_method SHELXL-2018/3
_audit_update_record
;
2021-03-26 deposited with the CCDC.	2024-02-27 downloaded from the CCDC.
;
_cell_angle_alpha 100.334(4)
_cell_angle_beta 95.405(4)
_cell_angle_gamma 109.676(4)
_cell_formula_units_Z 2
_cell_length_a 7.2327(11)
_cell_length_b 7.6558(11)
_cell_length_c 13.5621(18)
_cell_measurement_reflns_used 1485
_cell_measurement_temperature 298(2)
_cell_measurement_theta_max 20.0922
_cell_measurement_theta_min 2.9000
_cell_volume 685.89(17)
_computing_structure_refinement 'SHELXL-2018/3 (Sheldrick, 2018)'
_computing_structure_solution 'SHELXT 2018/2 (Sheldrick, 2018)'
_diffrn_ambient_temperature 298(2)
_diffrn_measured_fraction_theta_full 1.000
_diffrn_measured_fraction_theta_max 1.000
_diffrn_measurement_device_type 'd8 venture'
_diffrn_radiation_type MoK\a
_diffrn_radiation_wavelength 0.71073
_diffrn_reflns_av_R_equivalents 0.2218
_diffrn_reflns_av_unetI/netI 0.0945
_diffrn_reflns_Laue_measured_fraction_full 1.000
_diffrn_reflns_Laue_measured_fraction_max 1.000
_diffrn_reflns_limit_h_max 8
_diffrn_reflns_limit_h_min -8
_diffrn_reflns_limit_k_max 9
_diffrn_reflns_limit_k_min -9
_diffrn_reflns_limit_l_max 16
_diffrn_reflns_limit_l_min -15
_diffrn_reflns_number 18581
_diffrn_reflns_point_group_measured_fraction_full 1.000
_diffrn_reflns_point_group_measured_fraction_max 1.000
_diffrn_reflns_theta_full 25.022
_diffrn_reflns_theta_max 25.022
_diffrn_reflns_theta_min 2.900
_exptl_absorpt_coefficient_mu 0.119
_exptl_crystal_colour 'clear light orange'
_exptl_crystal_density_diffrn 1.459
_exptl_crystal_description plate
_exptl_crystal_F_000 308
_exptl_crystal_size_max 0.210
_exptl_crystal_size_mid 0.180
_exptl_crystal_size_min 0.070
_refine_diff_density_max 0.198
_refine_diff_density_min -0.194
_refine_diff_density_rms 0.036
_refine_ls_extinction_method none
_refine_ls_goodness_of_fit_ref 0.959
_refine_ls_hydrogen_treatment constr
_refine_ls_matrix_type full
_refine_ls_number_parameters 199
_refine_ls_number_reflns 2418
_refine_ls_number_restraints 0
_refine_ls_restrained_S_all 0.959
_refine_ls_R_factor_all 0.1572
_refine_ls_R_factor_gt 0.0614
_refine_ls_shift/su_max 0.000
_refine_ls_shift/su_mean 0.000
_refine_ls_structure_factor_coef Fsqd
_refine_ls_weighting_details 'w=1/[\s^2^(Fo^2^)+(0.0790P)^2^] where P=(Fo^2^+2Fc^2^)/3'
_refine_ls_weighting_scheme calc
_refine_ls_wR_factor_gt 0.1446
_refine_ls_wR_factor_ref 0.1908
_reflns_Friedel_coverage 0.000
_reflns_number_gt 1047
_reflns_number_total 2418
_reflns_threshold_expression 'I > 2\s(I)'
_cod_data_source_file d4ob00067f2.cif
_cod_data_source_block mo_20210311LJM923_0m
_cod_depositor_comments 'Adding full bibliography for 7159838.cif.'
_cod_database_code 7159838
_shelx_shelxl_version_number 2018/3
_shelx_space_group_comment
;
The symmetry employed for this shelxl refinement is uniquely defined
by the following loop, which should always be used as a source of
symmetry information in preference to the above space-group names.
They are only intended as comments.
;
_shelx_estimated_absorpt_t_min 0.975
_shelx_estimated_absorpt_t_max 0.992

loop_
_space_group_symop_operation_xyz
'x, y, z'
'-x, -y, -z'

loop_
_atom_site_label
_atom_site_type_symbol
_atom_site_fract_x
_atom_site_fract_y
_atom_site_fract_z
_atom_site_U_iso_or_equiv
_atom_site_adp_type
_atom_site_occupancy
_atom_site_site_symmetry_order
_atom_site_calc_flag
_atom_site_refinement_flags_posn
_atom_site_refinement_flags_adp
_atom_site_refinement_flags_occupancy
_atom_site_disorder_assembly
_atom_site_disorder_group
F1 F 0.2157(7) 0.4390(5) 0.0177(2) 0.1737(17) Uani 1 1 d . . . . .
F2 F 0.0575(6) 0.2046(6) 0.0739(2) 0.1751(17) Uani 1 1 d . . . . .
F3 F 0.3207(7) 0.2150(6) 0.0199(2) 0.1812(19) Uani 1 1 d . . . . .
O1 O 0.1286(4) 0.7919(4) 0.6075(2) 0.1010(10) Uani 1 1 d . . . . .
N1 N 0.3730(4) 0.7468(4) 0.5218(2) 0.0669(9) Uani 1 1 d . . . . .
C1 C 0.2403(11) 0.3198(9) 0.0734(4) 0.1201(19) Uani 1 1 d . . . . .
C2 C 0.3531(8) 0.4215(6) 0.1767(3) 0.0884(13) Uani 1 1 d . . . . .
C3 C 0.2574(6) 0.4729(6) 0.2524(3) 0.0805(12) Uani 1 1 d . . . . .
H8 H 0.119606 0.436810 0.239202 0.097 Uiso 1 1 calc R U . . .
C4 C 0.3586(6) 0.5770(5) 0.3484(3) 0.0689(10) Uani 1 1 d . . . . .
C5 C 0.2450(5) 0.6307(5) 0.4279(3) 0.0768(11) Uani 1 1 d . . . . .
H7 H 0.168019 0.699826 0.402036 0.092 Uiso 1 1 calc R U . . .
H6 H 0.152448 0.515752 0.441370 0.092 Uiso 1 1 calc R U . . .
C6 C 0.3048(6) 0.8185(5) 0.6044(3) 0.0751(11) Uani 1 1 d . . . . .
C7 C 0.4817(6) 0.9245(5) 0.6824(3) 0.0713(10) Uani 1 1 d . . . . .
C8 C 0.4967(7) 1.0227(6) 0.7803(3) 0.0915(13) Uani 1 1 d . . . . .
H5 H 0.384313 1.028979 0.806565 0.110 Uiso 1 1 calc R U . . .
C9 C 0.6834(8) 1.1110(7) 0.8378(3) 0.1004(15) Uani 1 1 d . . . . .
H1 H 0.698100 1.179904 0.903726 0.121 Uiso 1 1 calc R U . . .
C10 C 0.5567(8) 0.4716(6) 0.1951(3) 0.0945(14) Uani 1 1 d . . . . .
H2 H 0.623075 0.436155 0.144177 0.113 Uiso 1 1 calc R U . . .
C11 C 0.6611(6) 0.5752(6) 0.2901(3) 0.0828(12) Uani 1 1 d . . . . .
H10 H 0.798631 0.608634 0.302532 0.099 Uiso 1 1 calc R U . . .
C12 C 0.5661(5) 0.6307(5) 0.3673(2) 0.0647(10) Uani 1 1 d . . . . .
C13 C 0.6752(5) 0.7434(5) 0.4668(3) 0.0640(10) Uani 1 1 d . . . . .
H9 H 0.812848 0.778129 0.480144 0.077 Uiso 1 1 calc R U . . .
C14 C 0.5812(5) 0.7975(5) 0.5390(3) 0.0612(9) Uani 1 1 d . . . . .
C15 C 0.6469(5) 0.9108(5) 0.6429(3) 0.0652(10) Uani 1 1 d . . . . .
C16 C 0.8487(7) 1.0992(6) 0.7993(3) 0.0969(14) Uani 1 1 d . . . . .
H4 H 0.973257 1.159775 0.840022 0.116 Uiso 1 1 calc R U . . .
C17 C 0.8346(6) 0.9991(5) 0.7011(3) 0.0785(12) Uani 1 1 d . . . . .
H3 H 0.947196 0.991605 0.675490 0.094 Uiso 1 1 calc R U . . .

loop_
_atom_site_aniso_label
_atom_site_aniso_U_11
_atom_site_aniso_U_22
_atom_site_aniso_U_33
_atom_site_aniso_U_23
_atom_site_aniso_U_13
_atom_site_aniso_U_12
F1 0.268(5) 0.126(3) 0.0806(18) 0.0049(18) -0.063(2) 0.046(3)
F2 0.171(4) 0.161(3) 0.102(2) -0.010(2) -0.050(2) -0.016(3)
F3 0.240(5) 0.171(3) 0.094(2) -0.048(2) -0.024(2) 0.078(3)
O1 0.064(2) 0.107(2) 0.125(2) 0.0143(19) 0.0221(17) 0.0266(16)
N1 0.0515(18) 0.071(2) 0.0679(19) 0.0082(16) -0.0006(16) 0.0154(15)
C1 0.155(5) 0.103(4) 0.070(3) 0.006(3) -0.030(3) 0.026(4)
C2 0.110(4) 0.072(3) 0.064(3) 0.003(2) -0.013(3) 0.023(3)
C3 0.075(3) 0.074(3) 0.072(3) 0.015(2) -0.015(2) 0.010(2)
C4 0.065(3) 0.062(2) 0.065(2) 0.0158(19) -0.005(2) 0.0079(18)
C5 0.056(2) 0.081(3) 0.077(3) 0.013(2) -0.008(2) 0.012(2)
C6 0.067(3) 0.070(3) 0.087(3) 0.016(2) 0.016(2) 0.023(2)
C7 0.075(3) 0.064(2) 0.071(3) 0.013(2) 0.009(2) 0.023(2)
C8 0.104(4) 0.086(3) 0.083(3) 0.009(2) 0.017(3) 0.036(3)
C9 0.129(4) 0.085(3) 0.076(3) -0.005(2) 0.007(3) 0.039(3)
C10 0.118(4) 0.095(3) 0.062(3) 0.004(2) 0.009(3) 0.035(3)
C11 0.081(3) 0.092(3) 0.071(3) 0.012(2) 0.008(2) 0.030(2)
C12 0.068(3) 0.061(2) 0.058(2) 0.0141(18) -0.0008(19) 0.0170(18)
C13 0.053(2) 0.068(2) 0.066(2) 0.0134(19) 0.0035(19) 0.0195(18)
C14 0.053(2) 0.062(2) 0.060(2) 0.0114(18) -0.0026(18) 0.0137(17)
C15 0.066(2) 0.061(2) 0.061(2) 0.0074(18) -0.003(2) 0.0199(19)
C16 0.102(4) 0.086(3) 0.076(3) -0.012(2) -0.020(3) 0.025(3)
C17 0.069(3) 0.077(3) 0.074(3) 0.000(2) -0.008(2) 0.020(2)

loop_
_atom_type_symbol
_atom_type_description
_atom_type_scat_dispersion_real
_atom_type_scat_dispersion_imag
_atom_type_scat_source
C C 0.0033 0.0016 'International Tables Vol C Tables 4.2.6.8 and 6.1.1.4'
H H 0.0000 0.0000 'International Tables Vol C Tables 4.2.6.8 and 6.1.1.4'
N N 0.0061 0.0033 'International Tables Vol C Tables 4.2.6.8 and 6.1.1.4'
O O 0.0106 0.0060 'International Tables Vol C Tables 4.2.6.8 and 6.1.1.4'
F F 0.0171 0.0103 'International Tables Vol C Tables 4.2.6.8 and 6.1.1.4'

loop_
_geom_angle_atom_site_label_1
_geom_angle_atom_site_label_2
_geom_angle_atom_site_label_3
_geom_angle
_geom_angle_site_symmetry_1
_geom_angle_site_symmetry_3
_geom_angle_publ_flag
C6 N1 C14 112.4(3) . . ?
C6 N1 C5 123.6(3) . . ?
C14 N1 C5 123.9(3) . . ?
F3 C1 F2 105.4(5) . . ?
F3 C1 F1 105.9(5) . . ?
F2 C1 F1 104.4(5) . . ?
F3 C1 C2 115.0(5) . . ?
F2 C1 C2 113.2(5) . . ?
F1 C1 C2 112.0(4) . . ?
C3 C2 C10 119.8(4) . . ?
C3 C2 C1 120.4(5) . . ?
C10 C2 C1 119.8(5) . . ?
C2 C3 C4 122.2(4) . . ?
C2 C3 H8 118.9 . . ?
C4 C3 H8 118.9 . . ?
C3 C4 C12 118.4(3) . . ?
C3 C4 C5 119.6(3) . . ?
C12 C4 C5 122.0(3) . . ?
N1 C5 C4 112.7(3) . . ?
N1 C5 H7 109.0 . . ?
C4 C5 H7 109.0 . . ?
N1 C5 H6 109.0 . . ?
C4 C5 H6 109.0 . . ?
H7 C5 H6 107.8 . . ?
O1 C6 N1 124.1(4) . . ?
O1 C6 C7 130.2(4) . . ?
N1 C6 C7 105.8(3) . . ?
C8 C7 C15 121.8(4) . . ?
C8 C7 C6 129.8(4) . . ?
C15 C7 C6 108.4(3) . . ?
C9 C8 C7 117.7(4) . . ?
C9 C8 H5 121.1 . . ?
C7 C8 H5 121.1 . . ?
C16 C9 C8 121.0(4) . . ?
C16 C9 H1 119.5 . . ?
C8 C9 H1 119.5 . . ?
C2 C10 C11 119.2(4) . . ?
C2 C10 H2 120.4 . . ?
C11 C10 H2 120.4 . . ?
C10 C11 C12 121.7(4) . . ?
C10 C11 H10 119.2 . . ?
C12 C11 H10 119.2 . . ?
C11 C12 C4 118.8(3) . . ?
C11 C12 C13 122.1(3) . . ?
C4 C12 C13 119.1(3) . . ?
C14 C13 C12 120.9(3) . . ?
C14 C13 H9 119.5 . . ?
C12 C13 H9 119.5 . . ?
C13 C14 N1 121.2(3) . . ?
C13 C14 C15 133.8(3) . . ?
N1 C14 C15 105.1(3) . . ?
C7 C15 C17 120.3(3) . . ?
C7 C15 C14 108.4(3) . . ?
C17 C15 C14 131.3(4) . . ?
C9 C16 C17 121.7(4) . . ?
C9 C16 H4 119.2 . . ?
C17 C16 H4 119.2 . . ?
C15 C17 C16 117.5(4) . . ?
C15 C17 H3 121.2 . . ?
C16 C17 H3 121.2 . . ?

loop_
_geom_bond_atom_site_label_1
_geom_bond_atom_site_label_2
_geom_bond_distance
_geom_bond_site_symmetry_2
_geom_bond_publ_flag
F1 C1 1.329(6) . ?
F2 C1 1.321(7) . ?
F3 C1 1.301(7) . ?
O1 C6 1.227(4) . ?
N1 C6 1.365(5) . ?
N1 C14 1.407(4) . ?
N1 C5 1.445(5) . ?
C1 C2 1.483(6) . ?
C2 C3 1.364(6) . ?
C2 C10 1.376(6) . ?
C3 C4 1.386(5) . ?
C3 H8 0.9300 . ?
C4 C12 1.401(5) . ?
C4 C5 1.497(5) . ?
C5 H7 0.9700 . ?
C5 H6 0.9700 . ?
C6 C7 1.467(5) . ?
C7 C8 1.379(5) . ?
C7 C15 1.382(5) . ?
C8 C9 1.373(6) . ?
C8 H5 0.9300 . ?
C9 C16 1.372(6) . ?
C9 H1 0.9300 . ?
C10 C11 1.380(5) . ?
C10 H2 0.9300 . ?
C11 C12 1.387(5) . ?
C11 H10 0.9300 . ?
C12 C13 1.453(5) . ?
C13 C14 1.327(4) . ?
C13 H9 0.9300 . ?
C14 C15 1.457(5) . ?
C15 C17 1.383(5) . ?
C16 C17 1.388(5) . ?
C16 H4 0.9300 . ?
C17 H3 0.9300 . ?

loop_
_geom_torsion_atom_site_label_1
_geom_torsion_atom_site_label_2
_geom_torsion_atom_site_label_3
_geom_torsion_atom_site_label_4
_geom_torsion
_geom_torsion_site_symmetry_1
_geom_torsion_site_symmetry_2
_geom_torsion_site_symmetry_3
_geom_torsion_site_symmetry_4
_geom_torsion_publ_flag
F3 C1 C2 C3 -154.5(5) . . . . ?
F2 C1 C2 C3 -33.2(7) . . . . ?
F1 C1 C2 C3 84.5(7) . . . . ?
F3 C1 C2 C10 28.4(8) . . . . ?
F2 C1 C2 C10 149.6(5) . . . . ?
F1 C1 C2 C10 -92.7(7) . . . . ?
C10 C2 C3 C4 0.7(6) . . . . ?
C1 C2 C3 C4 -176.4(4) . . . . ?
C2 C3 C4 C12 0.1(6) . . . . ?
C2 C3 C4 C5 179.4(4) . . . . ?
C6 N1 C5 C4 177.9(3) . . . . ?
C14 N1 C5 C4 -2.7(5) . . . . ?
C3 C4 C5 N1 -177.1(3) . . . . ?
C12 C4 C5 N1 2.1(5) . . . . ?
C14 N1 C6 O1 -179.5(4) . . . . ?
C5 N1 C6 O1 0.0(6) . . . . ?
C14 N1 C6 C7 -0.1(4) . . . . ?
C5 N1 C6 C7 179.4(3) . . . . ?
O1 C6 C7 C8 0.1(7) . . . . ?
N1 C6 C7 C8 -179.2(4) . . . . ?
O1 C6 C7 C15 179.1(4) . . . . ?
N1 C6 C7 C15 -0.2(4) . . . . ?
C15 C7 C8 C9 1.3(6) . . . . ?
C6 C7 C8 C9 -179.8(4) . . . . ?
C7 C8 C9 C16 -1.0(7) . . . . ?
C3 C2 C10 C11 -0.6(7) . . . . ?
C1 C2 C10 C11 176.5(4) . . . . ?
C2 C10 C11 C12 -0.3(7) . . . . ?
C10 C11 C12 C4 1.1(6) . . . . ?
C10 C11 C12 C13 -178.6(4) . . . . ?
C3 C4 C12 C11 -1.0(5) . . . . ?
C5 C4 C12 C11 179.8(4) . . . . ?
C3 C4 C12 C13 178.7(3) . . . . ?
C5 C4 C12 C13 -0.5(5) . . . . ?
C11 C12 C13 C14 178.8(4) . . . . ?
C4 C12 C13 C14 -0.8(5) . . . . ?
C12 C13 C14 N1 0.4(5) . . . . ?
C12 C13 C14 C15 -178.7(4) . . . . ?
C6 N1 C14 C13 -179.0(3) . . . . ?
C5 N1 C14 C13 1.5(5) . . . . ?
C6 N1 C14 C15 0.4(4) . . . . ?
C5 N1 C14 C15 -179.1(3) . . . . ?
C8 C7 C15 C17 -1.0(6) . . . . ?
C6 C7 C15 C17 179.9(4) . . . . ?
C8 C7 C15 C14 179.5(4) . . . . ?
C6 C7 C15 C14 0.4(4) . . . . ?
C13 C14 C15 C7 178.7(4) . . . . ?
N1 C14 C15 C7 -0.5(4) . . . . ?
C13 C14 C15 C17 -0.7(7) . . . . ?
N1 C14 C15 C17 -179.9(4) . . . . ?
C8 C9 C16 C17 0.4(7) . . . . ?
C7 C15 C17 C16 0.3(6) . . . . ?
C14 C15 C17 C16 179.7(4) . . . . ?
C9 C16 C17 C15 0.0(7) . . . . ?
